data_7123666
loop_
_publ_author_name
'Bahili, Mohammed A.'
'Stokes, Emily C.'
'Amesbury, Robert C.'
'Ould, Darren M. C.'
'Christo, Bashar'
'Horne, Rhian J.'
'Kariuki, Benson M.'
'Stewart, Jack A.'
'Taylor, Rebekah L.'
'Williams, P. Andrew'
'Jones, Matthew D.'
'Harris, Kenneth D. M.'
'Ward, Benjamin D.'

_publ_section_title
;
 Aluminium-catalysed isocyanate trimerization, enhanced by exploiting a
 dynamic coordination sphere
;
_journal_name_full 'Chemical Communications'
_journal_paper_doi 10.1039/C9CC03339D
_journal_year 2019
_chemical_formula_sum 'C16 H14 N2 O4'
_chemical_formula_weight 298.29
_space_group_crystal_system orthorhombic
_space_group_IT_number 61
_space_group_name_Hall '-P 2ac 2ab'
_space_group_name_H-M_alt 'P b c a'
_symmetry_space_group_name_Hall '-P 2ac 2ab'
_symmetry_space_group_name_H-M 'P b c a'
_atom_sites_solution_hydrogens geom
_atom_sites_solution_primary direct
_audit_creation_method SHELXL-2014/7
_audit_update_record
;
2019-02-08 deposited with the CCDC.    2019-05-14 downloaded from the CCDC.
;
_cell_angle_alpha 90
_cell_angle_beta 90
_cell_angle_gamma 90
_cell_formula_units_Z 4
_cell_length_a 7.3989(3)
_cell_length_b 5.9654(4)
_cell_length_c 31.5160(16)
_cell_measurement_reflns_used 3870
_cell_measurement_temperature 150(2)
_cell_measurement_theta_max 29.2180
_cell_measurement_theta_min 3.7530
_cell_volume 1391.03(13)
_computing_cell_refinement 'CrysAlisPro 1.171.39.45b (Rigaku OD, 2018)'
_computing_data_collection 'CrysAlisPro 1.171.39.45b (Rigaku OD, 2018)'
_computing_data_reduction 'CrysAlisPro 1.171.39.45b (Rigaku OD, 2018)'
_computing_structure_refinement 'SHELXL-2014/7 (Sheldrick, 2014)'
_computing_structure_solution 'SHELXT (Sheldrick, 2014)'
_diffrn_ambient_temperature 150(2)
_diffrn_detector_area_resol_mean 10.5082
_diffrn_measured_fraction_theta_full 0.997
_diffrn_measured_fraction_theta_max 0.897
_diffrn_measurement_device_type 'SuperNova, Dual, Cu at home/near, Atlas'
_diffrn_measurement_method '\w scans'
_diffrn_radiation_type MoK\a
_diffrn_radiation_wavelength 0.71073
_diffrn_reflns_av_R_equivalents 0.0349
_diffrn_reflns_av_unetI/netI 0.0265
_diffrn_reflns_Laue_measured_fraction_full 0.997
_diffrn_reflns_Laue_measured_fraction_max 0.897
_diffrn_reflns_limit_h_max 10
_diffrn_reflns_limit_h_min -9
_diffrn_reflns_limit_k_max 7
_diffrn_reflns_limit_k_min -6
_diffrn_reflns_limit_l_max 36
_diffrn_reflns_limit_l_min -39
_diffrn_reflns_number 11260
_diffrn_reflns_point_group_measured_fraction_full 0.997
_diffrn_reflns_point_group_measured_fraction_max 0.897
_diffrn_reflns_theta_full 25.242
_diffrn_reflns_theta_max 29.668
_diffrn_reflns_theta_min 3.778
_diffrn_source 'micro-focus sealed X-ray tube'
_exptl_absorpt_coefficient_mu 0.104
_exptl_absorpt_correction_T_max 1.000
_exptl_absorpt_correction_T_min 0.391
_exptl_absorpt_correction_type gaussian
_exptl_absorpt_process_details
;
CrysAlisPro 1.171.39.45b (Rigaku Oxford Diffraction, 2018)
Numerical absorption correction based on gaussian integration over
            a multifaceted crystal model
Empirical absorption correction using spherical harmonics,
 implemented in SCALE3 ABSPACK scaling algorithm.
;
_exptl_crystal_colour colourless
_exptl_crystal_density_diffrn 1.424
_exptl_crystal_description plate
_exptl_crystal_F_000 624
_exptl_crystal_size_max 0.524
_exptl_crystal_size_mid 0.267
_exptl_crystal_size_min 0.072
_refine_diff_density_max 0.204
_refine_diff_density_min -0.207
_refine_diff_density_rms 0.048
_refine_ls_extinction_method none
_refine_ls_goodness_of_fit_ref 1.148
_refine_ls_hydrogen_treatment constr
_refine_ls_matrix_type full
_refine_ls_number_parameters 101
_refine_ls_number_reflns 1770
_refine_ls_number_restraints 0
_refine_ls_restrained_S_all 1.148
_refine_ls_R_factor_all 0.0707
_refine_ls_R_factor_gt 0.0519
_refine_ls_shift/su_max 0.001
_refine_ls_shift/su_mean 0.000
_refine_ls_structure_factor_coef Fsqd
_refine_ls_weighting_details 'w=1/[\s^2^(Fo^2^)+(0.0460P)^2^+0.7289P] where P=(Fo^2^+2Fc^2^)/3'
_refine_ls_weighting_scheme calc
_refine_ls_wR_factor_gt 0.1226
_refine_ls_wR_factor_ref 0.1347
_reflns_Friedel_coverage 0.000
_reflns_number_gt 1357
_reflns_number_total 1770
_reflns_threshold_expression 'I > 2\s(I)'
_cod_data_source_file c9cc03339d2.cif
_cod_data_source_block 4MeOC6H4NCO_dimer_orthorhombic
_cod_database_code 7123666
_shelx_shelxl_version_number 2014/7
_shelx_space_group_comment
;
The symmetry employed for this shelxl refinement is uniquely defined
by the following loop, which should always be used as a source of
symmetry information in preference to the above space-group names.
They are only intended as comments.
;
_shelx_estimated_absorpt_t_min 0.947
_shelx_estimated_absorpt_t_max 0.993

loop_
_space_group_symop_operation_xyz
'x, y, z'
'-x+1/2, -y, z+1/2'
'-x, y+1/2, -z+1/2'
'x+1/2, -y+1/2, -z'
'-x, -y, -z'
'x-1/2, y, -z-1/2'
'x, -y-1/2, z-1/2'
'-x-1/2, y-1/2, z'

loop_
_atom_site_label
_atom_site_type_symbol
_atom_site_fract_x
_atom_site_fract_y
_atom_site_fract_z
_atom_site_U_iso_or_equiv
_atom_site_adp_type
_atom_site_occupancy
_atom_site_site_symmetry_order
_atom_site_calc_flag
_atom_site_refinement_flags_posn
_atom_site_refinement_flags_adp
O1 O 0.64212(18) 0.8063(2) 0.51764(4) 0.0388(4) Uani 1 1 d . .
O2 O 0.51717(19) 0.1813(2) 0.69825(4) 0.0406(4) Uani 1 1 d . .
N1 N 0.48103(18) 0.4643(3) 0.53080(4) 0.0279(3) Uani 1 1 d . .
C1 C 0.5649(2) 0.6393(3) 0.50815(5) 0.0286(4) Uani 1 1 d . .
C2 C 0.4934(2) 0.3860(3) 0.57292(5) 0.0255(4) Uani 1 1 d . .
C3 C 0.5828(2) 0.5135(3) 0.60341(5) 0.0305(4) Uani 1 1 d . .
H3 H 0.6396 0.6506 0.5958 0.037 Uiso 1 1 calc R U
C4 C 0.5877(2) 0.4376(3) 0.64484(5) 0.0314(4) Uani 1 1 d . .
H4 H 0.6494 0.5229 0.6658 0.038 Uiso 1 1 calc R U
C5 C 0.5039(2) 0.2390(3) 0.65624(5) 0.0289(4) Uani 1 1 d . .
C6 C 0.4163(2) 0.1114(3) 0.62566(6) 0.0319(4) Uani 1 1 d . .
H6 H 0.3598 -0.0260 0.6332 0.038 Uiso 1 1 calc R U
C7 C 0.4122(2) 0.1870(3) 0.58400(5) 0.0308(4) Uani 1 1 d . .
H7 H 0.3526 0.1004 0.5629 0.037 Uiso 1 1 calc R U
C8 C 0.4252(3) -0.0153(4) 0.71174(7) 0.0533(6) Uani 1 1 d . .
H8A H 0.2959 -0.0003 0.7056 0.080 Uiso 1 1 calc R U
H8B H 0.4425 -0.0355 0.7423 0.080 Uiso 1 1 calc R U
H8C H 0.4737 -0.1455 0.6966 0.080 Uiso 1 1 calc R U

loop_
_atom_site_aniso_label
_atom_site_aniso_U_11
_atom_site_aniso_U_22
_atom_site_aniso_U_33
_atom_site_aniso_U_23
_atom_site_aniso_U_13
_atom_site_aniso_U_12
O1 0.0475(8) 0.0371(8) 0.0319(7) 0.0017(6) -0.0044(6) -0.0120(6)
O2 0.0557(9) 0.0428(9) 0.0231(7) 0.0043(6) -0.0020(5) -0.0051(7)
N1 0.0276(7) 0.0315(9) 0.0246(7) 0.0018(6) -0.0007(5) -0.0040(6)
C1 0.0254(8) 0.0339(10) 0.0265(9) 0.0022(7) -0.0015(6) 0.0002(7)
C2 0.0221(8) 0.0316(10) 0.0227(8) 0.0005(6) 0.0015(6) 0.0021(6)
C3 0.0310(9) 0.0318(10) 0.0287(9) -0.0009(7) 0.0013(6) -0.0040(7)
C4 0.0334(9) 0.0347(10) 0.0262(9) -0.0047(7) -0.0017(6) -0.0035(8)
C5 0.0318(8) 0.0337(10) 0.0211(8) 0.0001(7) 0.0010(6) 0.0038(7)
C6 0.0356(9) 0.0302(10) 0.0298(9) 0.0022(7) 0.0010(7) -0.0047(7)
C7 0.0314(9) 0.0341(11) 0.0270(9) -0.0020(7) -0.0015(6) -0.0044(7)
C8 0.0821(17) 0.0461(14) 0.0317(11) 0.0117(9) 0.0024(10) -0.0057(12)

loop_
_atom_type_symbol
_atom_type_description
_atom_type_scat_dispersion_real
_atom_type_scat_dispersion_imag
_atom_type_scat_source
C C 0.0033 0.0016 'International Tables Vol C Tables 4.2.6.8 and 6.1.1.4'
H H 0.0000 0.0000 'International Tables Vol C Tables 4.2.6.8 and 6.1.1.4'
N N 0.0061 0.0033 'International Tables Vol C Tables 4.2.6.8 and 6.1.1.4'
O O 0.0106 0.0060 'International Tables Vol C Tables 4.2.6.8 and 6.1.1.4'

loop_
_geom_angle_atom_site_label_1
_geom_angle_atom_site_label_2
_geom_angle_atom_site_label_3
_geom_angle
_geom_angle_site_symmetry_1
_geom_angle_site_symmetry_3
C5 O2 C8 117.50(16) . .
C1 N1 C2 133.93(15) . .
C1 N1 C1 89.44(13) . 5_666
C2 N1 C1 133.40(15) . 5_666
O1 C1 N1 134.96(16) . .
O1 C1 N1 134.47(17) . 5_666
N1 C1 N1 90.56(13) . 5_666
O1 C1 C1 179.6(2) . 5_666
N1 C1 C1 45.42(9) . 5_666
N1 C1 C1 45.14(9) 5_666 5_666
C7 C2 C3 120.25(16) . .
C7 C2 N1 119.76(15) . .
C3 C2 N1 119.95(16) . .
C4 C3 C2 119.04(17) . .
C4 C3 H3 120.5 . .
C2 C3 H3 120.5 . .
C3 C4 C5 120.89(16) . .
C3 C4 H4 119.6 . .
C5 C4 H4 119.6 . .
O2 C5 C4 115.68(16) . .
O2 C5 C6 124.45(17) . .
C4 C5 C6 119.87(16) . .
C5 C6 C7 119.24(17) . .
C5 C6 H6 120.4 . .
C7 C6 H6 120.4 . .
C2 C7 C6 120.70(16) . .
C2 C7 H7 119.6 . .
C6 C7 H7 119.6 . .
O2 C8 H8A 109.5 . .
O2 C8 H8B 109.5 . .
H8A C8 H8B 109.5 . .
O2 C8 H8C 109.5 . .
H8A C8 H8C 109.5 . .
H8B C8 H8C 109.5 . .

loop_
_geom_bond_atom_site_label_1
_geom_bond_atom_site_label_2
_geom_bond_distance
_geom_bond_site_symmetry_2
O1 C1 1.186(2) .
O2 C5 1.372(2) .
O2 C8 1.420(3) .
N1 C1 1.409(2) .
N1 C2 1.410(2) .
N1 C1 1.416(2) 5_666
C1 N1 1.416(2) 5_666
C1 C1 1.988(4) 5_666
C2 C7 1.375(2) .
C2 C3 1.392(2) .
C3 C4 1.382(2) .
C3 H3 0.9500 .
C4 C5 1.385(3) .
C4 H4 0.9500 .
C5 C6 1.388(2) .
C6 C7 1.389(3) .
C6 H6 0.9500 .
C7 H7 0.9500 .
C8 H8A 0.9800 .
C8 H8B 0.9800 .
C8 H8C 0.9800 .
